data_4116382
loop_
_publ_author_name
'Thomas Drews'
'Wolfram Koch'
'Konrad Seppelt'

_publ_contact_author
;
     Prof. Dr. Konrad Seppelt
     Institut f\"ur Anorganische und Analytische Chemie
     Freie Universit\"at Berlin
     Fabeckstr. 34-36
     14195 Berlin
     Bundesrepublik Deutschland
;
_publ_contact_author_email seppelt@chemie.fu-berlin.de
_publ_contact_author_fax '049 30 8382424'
_publ_contact_author_phone '049 30 8384289'
_publ_section_title
;
 The Cl2O2+ Cation: Preparation and Structural Investigation of
 Cl2O2+SbF6- and Cl2O2+Sb2F11-
;
_journal_name_full 'Journal of the American Chemical Society'
_journal_page_first 4379
_journal_page_last 4384
_journal_paper_doi 10.1021/ja984474y
_journal_volume 121
_journal_year 1999
_chemical_formula_sum 'Cl2 F11 O2 Sb2'
_chemical_formula_weight 555.40
_chemical_name_systematic
; 
 \m-Dioxodichloroniumenneafluorodiantimonate 
;
_chemical_temperature_decomposition 313
_space_group_IT_number 14
_symmetry_cell_setting monoclinic
_symmetry_space_group_name_Hall '-P 2yn'
_symmetry_space_group_name_H-M 'P 1 21/n 1'
_atom_sites_solution_hydrogens geom
_atom_sites_solution_primary direct
_atom_sites_solution_secondary difmap
_audit_creation_method SHELXL-97
_cell_angle_alpha 90.00
_cell_angle_beta 90.040(10)
_cell_angle_gamma 90.00
_cell_formula_units_Z 4
_cell_length_a 9.284(2)
_cell_length_b 10.625(2)
_cell_length_c 11.333(2)
_cell_measurement_reflns_used 25
_cell_measurement_temperature 120
_cell_measurement_theta_max 21
_cell_measurement_theta_min 20
_cell_volume 1117.9(4)
_computing_cell_refinement 'Enraf-Nonius CAD4'
_computing_data_collection 'Enraf-Nonius CAD4'
_computing_data_reduction 'Molen Delft Instruments'
_computing_molecular_graphics Schakal
_computing_publication_material SHELXL-97
_computing_structure_refinement 'SHELXL-97 (Sheldrick, 1997)'
_computing_structure_solution 'SHELXS-97 (Sheldrick, 1990)'
_diffrn_ambient_temperature 293(2)
_diffrn_measured_fraction_theta_full 0.674
_diffrn_measured_fraction_theta_max 0.674
_diffrn_measurement_device_type 'Enraf-Nonius CAD4'
_diffrn_measurement_method Omega-scan
_diffrn_radiation_monochromator graphite
_diffrn_radiation_source 'fine-focus sealed tube'
_diffrn_radiation_type MoK\a
_diffrn_radiation_wavelength 0.71069
_diffrn_reflns_av_R_equivalents 0.0208
_diffrn_reflns_av_sigmaI/netI 0.0251
_diffrn_reflns_limit_h_max 0
_diffrn_reflns_limit_h_min -13
_diffrn_reflns_limit_k_max 0
_diffrn_reflns_limit_k_min -14
_diffrn_reflns_limit_l_max 15
_diffrn_reflns_limit_l_min -18
_diffrn_reflns_number 5567
_diffrn_reflns_theta_full 34.95
_diffrn_reflns_theta_max 34.95
_diffrn_reflns_theta_min 2.63
_diffrn_standards_decay_% 1
_diffrn_standards_interval_time '14400 sec'
_diffrn_standards_number 3
_exptl_absorpt_coefficient_mu 5.449
_exptl_absorpt_correction_T_max 0.95
_exptl_absorpt_correction_T_min 0.78
_exptl_absorpt_correction_type psi-scan
_exptl_crystal_colour black-violet
_exptl_crystal_density_diffrn 3.300
_exptl_crystal_description needles
_exptl_crystal_F_000 1004
_exptl_crystal_size_max 0.1
_exptl_crystal_size_mid 0.1
_exptl_crystal_size_min 0.05
_refine_diff_density_max 0.910
_refine_diff_density_min -0.801
_refine_diff_density_rms 0.136
_refine_ls_extinction_coef 0.00317(17)
_refine_ls_extinction_expression Fc^*^=kFc[1+0.001xFc^2^\l^3^/sin(2\q)]^-1/4^
_refine_ls_extinction_method SHELXL
_refine_ls_goodness_of_fit_ref 1.186
_refine_ls_hydrogen_treatment mixed
_refine_ls_matrix_type full
_refine_ls_number_parameters 155
_refine_ls_number_reflns 3297
_refine_ls_number_restraints 0
_refine_ls_restrained_S_all 1.186
_refine_ls_R_factor_all 0.0259
_refine_ls_R_factor_gt 0.0241
_refine_ls_shift/su_max 0.002
_refine_ls_shift/su_mean 0.000
_refine_ls_structure_factor_coef Fsqd
_refine_ls_weighting_details 'calc w=1/[\s^2^(Fo^2^)+(0.0205P)^2^+4.0835P] where P=(Fo^2^+2Fc^2^)/3'
_refine_ls_weighting_scheme calc
_refine_ls_wR_factor_gt 0.0636
_refine_ls_wR_factor_ref 0.0644
_reflns_number_gt 3123
_reflns_number_total 3297
_reflns_threshold_expression >2sigma(I)
_cod_data_source_file ja984474y_2.cif
_cod_data_source_block cl2o2sb2f11
_cod_original_sg_symbol_H-M 'P 1 21/c 1'
_cod_database_code 4116382

loop_
_symmetry_equiv_pos_as_xyz
'x, y, z'
'-x+1/2, y+1/2, -z+1/2'
'-x, -y, -z'
'x-1/2, -y-1/2, z-1/2'

loop_
_atom_site_label
_atom_site_type_symbol
_atom_site_fract_x
_atom_site_fract_y
_atom_site_fract_z
_atom_site_U_iso_or_equiv
_atom_site_adp_type
_atom_site_occupancy
_atom_site_symmetry_multiplicity
_atom_site_calc_flag
Sb1 Sb 0.24015(2) 0.21839(2) 0.971670(19) 0.01294(7) Uani 1 1 d
Sb2 Sb 0.24579(2) 0.25242(2) 0.628369(19) 0.01247(7) Uani 1 1 d
Cl1 Cl 0.63071(10) 0.46061(10) 0.84893(8) 0.02440(19) Uani 1 1 d
Cl2 Cl 0.63416(10) 0.54692(9) 0.70124(7) 0.02078(17) Uani 1 1 d
O1 O 0.8904(3) 0.4717(4) 0.8217(3) 0.0377(8) Uani 1 1 d
O2 O 0.8910(3) 0.5273(4) 0.7288(3) 0.0364(8) Uani 1 1 d
F1 F 0.2376(2) 0.1861(2) 0.79602(17) 0.0203(4) Uani 1 1 d
F2 F 0.0646(2) 0.1337(2) 0.97246(19) 0.0218(4) Uani 1 1 d
F3 F 0.3347(3) 0.0653(2) 0.9834(2) 0.0247(5) Uani 1 1 d
F4 F 0.1457(3) 0.3682(2) 0.9379(2) 0.0257(5) Uani 1 1 d
F5 F 0.4150(3) 0.2981(3) 0.9464(2) 0.0261(5) Uani 1 1 d
F6 F 0.2401(3) 0.2452(2) 1.1344(2) 0.0236(5) Uani 1 1 d
F7 F 0.2517(3) 0.3020(2) 0.47076(19) 0.0231(5) Uani 1 1 d
F8 F 0.3366(3) 0.3937(2) 0.6881(2) 0.0257(5) Uani 1 1 d
F9 F 0.0678(2) 0.3231(3) 0.6610(2) 0.0256(5) Uani 1 1 d
F10 F 0.1541(3) 0.1020(2) 0.5883(2) 0.0221(4) Uani 1 1 d
F11 F 0.4218(2) 0.1691(3) 0.6225(2) 0.0277(5) Uani 1 1 d

loop_
_atom_site_aniso_label
_atom_site_aniso_U_11
_atom_site_aniso_U_22
_atom_site_aniso_U_33
_atom_site_aniso_U_23
_atom_site_aniso_U_13
_atom_site_aniso_U_12
Sb1 0.01243(11) 0.01508(12) 0.01131(10) 0.00050(7) -0.00053(7) -0.00300(7)
Sb2 0.01065(11) 0.01594(12) 0.01081(10) 0.00102(7) 0.00032(7) 0.00014(7)
Cl1 0.0235(4) 0.0275(5) 0.0222(4) 0.0087(3) 0.0058(3) 0.0010(3)
Cl2 0.0254(4) 0.0219(4) 0.0150(3) 0.0012(3) -0.0042(3) 0.0020(3)
O1 0.0193(14) 0.046(2) 0.048(2) -0.0179(17) -0.0142(14) 0.0102(14)
O2 0.0196(14) 0.046(2) 0.0435(19) -0.0172(16) 0.0110(13) -0.0097(14)
F1 0.0268(11) 0.0248(11) 0.0094(8) 0.0029(8) -0.0006(8) -0.0057(9)
F2 0.0167(10) 0.0277(12) 0.0210(10) -0.0014(9) -0.0005(8) -0.0103(9)
F3 0.0277(12) 0.0221(11) 0.0242(11) 0.0013(9) -0.0054(9) 0.0042(9)
F4 0.0284(12) 0.0188(11) 0.0298(12) 0.0010(9) 0.0016(10) 0.0053(9)
F5 0.0170(10) 0.0354(14) 0.0260(11) 0.0038(10) -0.0005(9) -0.0122(10)
F6 0.0240(12) 0.0329(13) 0.0138(10) -0.0029(8) -0.0017(8) -0.0068(10)
F7 0.0263(11) 0.0296(12) 0.0135(9) 0.0054(9) 0.0014(8) 0.0008(10)
F8 0.0306(12) 0.0232(12) 0.0232(11) 0.0025(9) -0.0076(9) -0.0106(10)
F9 0.0168(10) 0.0326(13) 0.0274(11) -0.0012(10) 0.0019(9) 0.0086(9)
F10 0.0262(11) 0.0192(11) 0.0208(10) -0.0018(8) -0.0045(9) -0.0034(9)
F11 0.0147(10) 0.0361(14) 0.0323(12) 0.0096(11) 0.0049(9) 0.0087(10)

loop_
_atom_type_symbol
_atom_type_description
_atom_type_scat_dispersion_real
_atom_type_scat_dispersion_imag
_atom_type_scat_source
Sb Sb -0.5866 1.5461 'International Tables Vol C Tables 4.2.6.8 and 6.1.1.4'
Cl Cl 0.1484 0.1585 'International Tables Vol C Tables 4.2.6.8 and 6.1.1.4'
F F 0.0171 0.0103 'International Tables Vol C Tables 4.2.6.8 and 6.1.1.4'
O O 0.0106 0.0060 'International Tables Vol C Tables 4.2.6.8 and 6.1.1.4'

loop_
_geom_angle_atom_site_label_1
_geom_angle_atom_site_label_2
_geom_angle_atom_site_label_3
_geom_angle
_geom_angle_site_symmetry_1
_geom_angle_site_symmetry_3
F3 Sb1 F5 89.83(12) . .
F3 Sb1 F4 172.21(11) . .
F5 Sb1 F4 89.45(12) . .
F3 Sb1 F2 89.43(11) . .
F5 Sb1 F2 171.29(10) . .
F4 Sb1 F2 90.11(11) . .
F3 Sb1 F6 93.62(11) . .
F5 Sb1 F6 94.79(11) . .
F4 Sb1 F6 94.16(11) . .
F2 Sb1 F6 93.92(10) . .
F3 Sb1 F1 85.80(10) . .
F5 Sb1 F1 86.29(10) . .
F4 Sb1 F1 86.42(10) . .
F2 Sb1 F1 85.00(9) . .
F6 Sb1 F1 178.78(10) . .
F8 Sb2 F9 90.26(12) . .
F8 Sb2 F11 89.96(12) . .
F9 Sb2 F11 169.72(11) . .
F8 Sb2 F7 96.18(11) . .
F9 Sb2 F7 95.98(11) . .
F11 Sb2 F7 94.22(11) . .
F8 Sb2 F10 172.52(10) . .
F9 Sb2 F10 89.36(11) . .
F11 Sb2 F10 89.09(12) . .
F7 Sb2 F10 91.29(11) . .
F8 Sb2 F1 87.53(10) . .
F9 Sb2 F1 85.39(10) . .
F11 Sb2 F1 84.35(10) . .
F7 Sb2 F1 176.03(10) . .
F10 Sb2 F1 85.00(10) . .
Cl2 Cl1 O1 81.28(11) . .
Cl2 Cl1 F10 164.12(8) . 4_666
O1 Cl1 F10 93.33(11) . 4_666
Cl2 Cl1 O2 56.61(9) . .
O1 Cl1 O2 24.67(11) . .
F10 Cl1 O2 117.01(10) 4_666 .
Cl2 Cl1 F5 129.76(7) . .
O1 Cl1 F5 140.40(12) . .
F10 Cl1 F5 62.45(7) 4_666 .
O2 Cl1 F5 157.28(10) . .
Cl2 Cl1 Cl1 128.12(6) . 3_667
O1 Cl1 Cl1 130.85(9) . 3_667
F10 Cl1 Cl1 46.80(5) 4_666 3_667
O2 Cl1 Cl1 144.18(8) . 3_667
F5 Cl1 Cl1 54.05(6) . 3_667
Cl1 Cl2 O2 82.08(10) . .
Cl1 Cl2 F7 155.83(7) . 3_666
O2 Cl2 F7 76.13(11) . 3_666
Cl1 Cl2 F2 138.57(7) . 2_556
O2 Cl2 F2 139.14(11) . 2_556
F7 Cl2 F2 64.49(7) 3_666 2_556
Cl1 Cl2 O1 57.37(9) . .
O2 Cl2 O1 24.71(11) . .
F7 Cl2 O1 100.48(11) 3_666 .
F2 Cl2 O1 163.58(10) 2_556 .
O2 O1 Cl1 98.0(2) . .
O2 O1 F11 80.0(3) . 2_656
Cl1 O1 F11 128.67(15) . 2_656
O2 O1 Cl2 56.69(19) . .
Cl1 O1 Cl2 41.35(6) . .
F11 O1 Cl2 114.64(15) 2_656 .
O2 O1 F9 73.6(2) . 1_655
Cl1 O1 F9 127.73(14) . 1_655
F11 O1 F9 101.21(13) 2_656 1_655
Cl2 O1 F9 108.85(12) . 1_655
O2 O1 F4 124.9(3) . 1_655
Cl1 O1 F4 136.65(18) . 1_655
F11 O1 F4 71.08(10) 2_656 1_655
Cl2 O1 F4 174.10(15) . 1_655
F9 O1 F4 67.67(10) 1_655 1_655
O1 O2 Cl2 98.6(2) . .
O1 O2 F9 82.2(3) . 1_655
Cl2 O2 F9 127.18(14) . 1_655
O1 O2 F11 75.3(2) . 2_656
Cl2 O2 F11 129.27(14) . 2_656
F9 O2 F11 102.27(13) 1_655 2_656
O1 O2 Cl1 57.29(19) . .
Cl2 O2 Cl1 41.32(6) . .
F9 O2 Cl1 115.42(14) 1_655 .
F11 O2 Cl1 111.37(13) 2_656 .
O1 O2 F3 130.4(3) . 4_665
Cl2 O2 F3 74.71(11) . 4_665
F9 O2 F3 66.20(10) 1_655 4_665
F11 O2 F3 145.92(14) 2_656 4_665
Cl1 O2 F3 102.31(11) . 4_665
Sb1 F1 Sb2 149.72(13) . .
Sb1 F2 Cl2 135.99(11) . 2_546
Sb1 F3 O2 115.93(12) . 4_566
Sb1 F4 O1 142.89(14) . 1_455
Sb1 F5 Cl1 161.26(13) . .
Sb2 F7 Cl2 149.28(13) . 3_666
Sb2 F9 O2 152.02(15) . 1_455
Sb2 F9 O1 147.92(13) . 1_455
O2 F9 O1 24.18(10) 1_455 1_455
Sb2 F10 Cl1 118.29(10) . 4_565
Sb2 F11 O1 153.61(14) . 2_646
Sb2 F11 O2 139.98(14) . 2_646
O1 F11 O2 24.65(10) 2_646 2_646

loop_
_geom_bond_atom_site_label_1
_geom_bond_atom_site_label_2
_geom_bond_distance
_geom_bond_site_symmetry_2
Sb1 F3 1.854(2) .
Sb1 F5 1.854(2) .
Sb1 F4 1.857(2) .
Sb1 F2 1.862(2) .
Sb1 F6 1.866(2) .
Sb1 F1 2.020(2) .
Sb2 F8 1.849(2) .
Sb2 F9 1.853(2) .
Sb2 F11 1.860(2) .
Sb2 F7 1.863(2) .
Sb2 F10 1.867(2) .
Sb2 F1 2.028(2) .
Cl1 Cl2 1.9088(13) .
Cl1 O1 2.433(4) .
Cl1 F10 2.801(2) 4_666
Cl1 O2 2.864(3) .
Cl1 F5 2.866(2) .
Cl1 Cl1 4.281(2) 3_667
Cl2 O2 2.414(4) .
Cl2 F7 2.739(2) 3_666
Cl2 F2 2.850(2) 2_556
Cl2 O1 2.856(3) .
O1 O2 1.207(5) .
O1 F11 2.799(4) 2_656
O1 F9 2.920(4) 1_655
O1 F4 2.926(4) 1_655
O2 F9 2.828(4) 1_655
O2 F11 2.850(4) 2_656
O2 F3 2.996(4) 4_665
F2 Cl2 2.850(2) 2_546
F3 O2 2.996(4) 4_566
F4 O1 2.926(4) 1_455
F7 Cl2 2.739(2) 3_666
F9 O2 2.828(4) 1_455
F9 O1 2.920(4) 1_455
F10 Cl1 2.801(2) 4_565
F11 O1 2.799(4) 2_646
F11 O2 2.850(4) 2_646

loop_
_geom_torsion_atom_site_label_1
_geom_torsion_atom_site_label_2
_geom_torsion_atom_site_label_3
_geom_torsion_atom_site_label_4
_geom_torsion
_geom_torsion_site_symmetry_1
_geom_torsion_site_symmetry_4
O1 Cl1 Cl2 O2 -0.29(12) . .
F10 Cl1 Cl2 O2 70.8(3) 4_666 .
F5 Cl1 Cl2 O2 -152.71(12) . .
Cl1 Cl1 Cl2 O2 135.83(10) 3_667 .
O1 Cl1 Cl2 F7 -25.9(2) . 3_666
F10 Cl1 Cl2 F7 45.1(4) 4_666 3_666
O2 Cl1 Cl2 F7 -25.64(19) . 3_666
F5 Cl1 Cl2 F7 -178.36(17) . 3_666
Cl1 Cl1 Cl2 F7 110.18(18) 3_667 3_666
O1 Cl1 Cl2 F2 174.76(13) . 2_556
F10 Cl1 Cl2 F2 -114.2(3) 4_666 2_556
O2 Cl1 Cl2 F2 175.05(14) . 2_556
F5 Cl1 Cl2 F2 22.34(16) . 2_556
Cl1 Cl1 Cl2 F2 -49.12(14) 3_667 2_556
F10 Cl1 Cl2 O1 71.1(3) 4_666 .
O2 Cl1 Cl2 O1 0.29(12) . .
F5 Cl1 Cl2 O1 -152.42(13) . .
Cl1 Cl1 Cl2 O1 136.12(12) 3_667 .
Cl2 Cl1 O1 O2 0.6(2) . .
F10 Cl1 O1 O2 -164.4(2) 4_666 .
F5 Cl1 O1 O2 146.6(2) . .
Cl1 Cl1 O1 O2 -133.3(2) 3_667 .
Cl2 Cl1 O1 F11 84.2(2) . 2_656
F10 Cl1 O1 F11 -80.8(2) 4_666 2_656
O2 Cl1 O1 F11 83.6(3) . 2_656
F5 Cl1 O1 F11 -129.73(19) . 2_656
Cl1 Cl1 O1 F11 -49.7(3) 3_667 2_656
F10 Cl1 O1 Cl2 -164.98(8) 4_666 .
O2 Cl1 O1 Cl2 -0.6(2) . .
F5 Cl1 O1 Cl2 146.07(15) . .
Cl1 Cl1 O1 Cl2 -133.87(11) 3_667 .
Cl2 Cl1 O1 F9 -74.87(19) . 1_655
F10 Cl1 O1 F9 120.15(19) 4_666 1_655
O2 Cl1 O1 F9 -75.5(3) . 1_655
F5 Cl1 O1 F9 71.2(3) . 1_655
Cl1 Cl1 O1 F9 151.26(13) 3_667 1_655
Cl2 Cl1 O1 F4 -171.8(2) . 1_655
F10 Cl1 O1 F4 23.3(2) 4_666 1_655
O2 Cl1 O1 F4 -172.3(4) . 1_655
F5 Cl1 O1 F4 -25.7(3) . 1_655
Cl1 Cl1 O1 F4 54.4(3) 3_667 1_655
Cl1 Cl2 O1 O2 -179.3(3) . .
F7 Cl2 O1 O2 -9.8(3) 3_666 .
F2 Cl2 O1 O2 13.0(5) 2_556 .
O2 Cl2 O1 Cl1 179.3(3) . .
F7 Cl2 O1 Cl1 169.51(8) 3_666 .
F2 Cl2 O1 Cl1 -167.7(3) 2_556 .
Cl1 Cl2 O1 F11 -121.28(16) . 2_656
O2 Cl2 O1 F11 58.0(3) . 2_656
F7 Cl2 O1 F11 48.23(15) 3_666 2_656
F2 Cl2 O1 F11 71.1(4) 2_556 2_656
Cl1 Cl2 O1 F9 126.22(16) . 1_655
O2 Cl2 O1 F9 -54.5(2) . 1_655
F7 Cl2 O1 F9 -64.27(15) 3_666 1_655
F2 Cl2 O1 F9 -41.4(4) 2_556 1_655
Cl1 Cl2 O1 F4 73.3(16) . 1_655
O2 Cl2 O1 F4 -107.4(17) . 1_655
F7 Cl2 O1 F4 -117.2(16) 3_666 1_655
F2 Cl2 O1 F4 -94.4(17) 2_556 1_655
Cl1 O1 O2 Cl2 -0.46(19) . .
F11 O1 O2 Cl2 -128.47(14) 2_656 .
F9 O1 O2 Cl2 126.60(15) 1_655 .
F4 O1 O2 Cl2 173.14(18) 1_655 .
Cl1 O1 O2 F9 -127.06(14) . 1_655
F11 O1 O2 F9 104.93(11) 2_656 1_655
Cl2 O1 O2 F9 -126.60(15) . 1_655
F4 O1 O2 F9 46.5(3) 1_655 1_655
Cl1 O1 O2 F11 128.01(15) . 2_656
Cl2 O1 O2 F11 128.47(14) . 2_656
F9 O1 O2 F11 -104.93(11) 1_655 2_656
F4 O1 O2 F11 -58.4(2) 1_655 2_656
F11 O1 O2 Cl1 -128.01(15) 2_656 .
Cl2 O1 O2 Cl1 0.46(19) . .
F9 O1 O2 Cl1 127.06(14) 1_655 .
F4 O1 O2 Cl1 173.6(3) 1_655 .
Cl1 O1 O2 F3 -77.7(3) . 4_665
F11 O1 O2 F3 154.3(3) 2_656 4_665
Cl2 O1 O2 F3 -77.2(2) . 4_665
F9 O1 O2 F3 49.4(2) 1_655 4_665
F4 O1 O2 F3 95.9(3) 1_655 4_665
Cl1 Cl2 O2 O1 0.6(2) . .
F7 Cl2 O2 O1 170.1(3) 3_666 .
F2 Cl2 O2 O1 -174.4(2) 2_556 .
Cl1 Cl2 O2 F9 87.31(19) . 1_655
F7 Cl2 O2 F9 -103.2(2) 3_666 1_655
F2 Cl2 O2 F9 -87.7(2) 2_556 1_655
O1 Cl2 O2 F9 86.7(3) . 1_655
Cl1 Cl2 O2 F11 -77.5(2) . 2_656
F7 Cl2 O2 F11 92.0(2) 3_666 2_656
F2 Cl2 O2 F11 107.6(2) 2_556 2_656
O1 Cl2 O2 F11 -78.0(3) . 2_656
F7 Cl2 O2 Cl1 169.49(8) 3_666 .
F2 Cl2 O2 Cl1 -174.99(14) 2_556 .
O1 Cl2 O2 Cl1 -0.6(2) . .
Cl1 Cl2 O2 F3 130.22(9) . 4_665
F7 Cl2 O2 F3 -60.29(9) 3_666 4_665
F2 Cl2 O2 F3 -44.77(17) 2_556 4_665
O1 Cl2 O2 F3 129.6(3) . 4_665
Cl2 Cl1 O2 O1 -179.3(3) . .
F10 Cl1 O2 O1 17.5(3) 4_666 .
F5 Cl1 O2 O1 -65.2(4) . .
Cl1 Cl1 O2 O1 70.2(3) 3_667 .
O1 Cl1 O2 Cl2 179.3(3) . .
F10 Cl1 O2 Cl2 -163.15(9) 4_666 .
F5 Cl1 O2 Cl2 114.2(2) . .
Cl1 Cl1 O2 Cl2 -110.49(14) 3_667 .
Cl2 Cl1 O2 F9 -118.22(16) . 1_655
O1 Cl1 O2 F9 61.1(3) . 1_655
F10 Cl1 O2 F9 78.63(15) 4_666 1_655
F5 Cl1 O2 F9 -4.1(3) . 1_655
Cl1 Cl1 O2 F9 131.29(12) 3_667 1_655
Cl2 Cl1 O2 F11 125.76(17) . 2_656
O1 Cl1 O2 F11 -54.9(2) . 2_656
F10 Cl1 O2 F11 -37.39(18) 4_666 2_656
F5 Cl1 O2 F11 -120.1(2) . 2_656
Cl1 Cl1 O2 F11 15.3(3) 3_667 2_656
Cl2 Cl1 O2 F3 -48.93(10) . 4_665
O1 Cl1 O2 F3 130.4(3) . 4_665
F10 Cl1 O2 F3 147.93(10) 4_666 4_665
F5 Cl1 O2 F3 65.2(3) . 4_665
Cl1 Cl1 O2 F3 -159.42(9) 3_667 4_665
F3 Sb1 F1 Sb2 -146.2(3) . .
F5 Sb1 F1 Sb2 -56.0(3) . .
F4 Sb1 F1 Sb2 33.6(3) . .
F2 Sb1 F1 Sb2 124.1(3) . .
F6 Sb1 F1 Sb2 152(5) . .
F8 Sb2 F1 Sb1 22.2(2) . .
F9 Sb2 F1 Sb1 -68.2(3) . .
F11 Sb2 F1 Sb1 112.4(3) . .
F7 Sb2 F1 Sb1 -179(34) . .
F10 Sb2 F1 Sb1 -158.0(3) . .
F3 Sb1 F2 Cl2 -96.55(17) . 2_546
F5 Sb1 F2 Cl2 -11.4(9) . 2_546
F4 Sb1 F2 Cl2 75.67(17) . 2_546
F6 Sb1 F2 Cl2 169.85(17) . 2_546
F1 Sb1 F2 Cl2 -10.72(16) . 2_546
F5 Sb1 F3 O2 99.11(14) . 4_566
F4 Sb1 F3 O2 -176.2(8) . 4_566
F2 Sb1 F3 O2 -89.57(14) . 4_566
F6 Sb1 F3 O2 4.32(14) . 4_566
F1 Sb1 F3 O2 -174.60(14) . 4_566
F3 Sb1 F4 O1 57.4(9) . 1_455
F5 Sb1 F4 O1 142.1(2) . 1_455
F2 Sb1 F4 O1 -29.2(2) . 1_455
F6 Sb1 F4 O1 -123.1(2) . 1_455
F1 Sb1 F4 O1 55.8(2) . 1_455
F3 Sb1 F5 Cl1 135.3(4) . .
F4 Sb1 F5 Cl1 -37.0(4) . .
F2 Sb1 F5 Cl1 50.2(10) . .
F6 Sb1 F5 Cl1 -131.1(4) . .
F1 Sb1 F5 Cl1 49.5(4) . .
Cl2 Cl1 F5 Sb1 -17.4(5) . .
O1 Cl1 F5 Sb1 -151.6(4) . .
F10 Cl1 F5 Sb1 150.3(4) 4_666 .
O2 Cl1 F5 Sb1 -115.1(4) . .
Cl1 Cl1 F5 Sb1 95.4(4) 3_667 .
F8 Sb2 F7 Cl2 17.5(3) . 3_666
F9 Sb2 F7 Cl2 108.4(2) . 3_666
F11 Sb2 F7 Cl2 -72.9(3) . 3_666
F10 Sb2 F7 Cl2 -162.1(2) . 3_666
F1 Sb2 F7 Cl2 -141.6(13) . 3_666
F8 Sb2 F9 O2 10.0(3) . 1_455
F11 Sb2 F9 O2 101.2(7) . 1_455
F7 Sb2 F9 O2 -86.2(3) . 1_455
F10 Sb2 F9 O2 -177.5(3) . 1_455
F1 Sb2 F9 O2 97.5(3) . 1_455
F8 Sb2 F9 O1 -38.8(3) . 1_455
F11 Sb2 F9 O1 52.4(8) . 1_455
F7 Sb2 F9 O1 -135.1(3) . 1_455
F10 Sb2 F9 O1 133.7(3) . 1_455
F1 Sb2 F9 O1 48.7(3) . 1_455
F8 Sb2 F10 Cl1 -168.0(8) . 4_565
F9 Sb2 F10 Cl1 104.89(12) . 4_565
F11 Sb2 F10 Cl1 -85.27(12) . 4_565
F7 Sb2 F10 Cl1 8.93(13) . 4_565
F1 Sb2 F10 Cl1 -169.68(12) . 4_565
F8 Sb2 F11 O1 123.0(4) . 2_646
F9 Sb2 F11 O1 31.8(9) . 2_646
F7 Sb2 F11 O1 -140.8(4) . 2_646
F10 Sb2 F11 O1 -49.5(4) . 2_646
F1 Sb2 F11 O1 35.5(3) . 2_646
F8 Sb2 F11 O2 84.3(2) . 2_646
F9 Sb2 F11 O2 -6.9(8) . 2_646
F7 Sb2 F11 O2 -179.5(2) . 2_646
F10 Sb2 F11 O2 -88.3(2) . 2_646
F1 Sb2 F11 O2 -3.3(2) . 2_646
